data_4081386
loop_
_publ_author_name
'Guo, Zhiqiang'
'Liu, Qiao'
'Wei, Xuehong'
'Zhang, Yongbin'
'Tong, Hongbo'
'Chao, Jianbin'
'Guo, Jianping'
'Liu, Diansheng'

_publ_section_title
;
 2-Aminopyrrolyl Dilithium Compounds: Synthesis, Structural Diversity, and
 Catalytic Activity for Amidation of Aldehydes with Amines
;
_journal_issue 16
_journal_name_full Organometallics
_journal_page_first 4677
_journal_paper_doi 10.1021/om4006609
_journal_volume 32
_journal_year 2013
_chemical_formula_sum 'C28 H56 Li4 N8'
_chemical_formula_weight 532.57
_chemical_name_systematic
; 
 ? 
;
_space_group_IT_number 14
_symmetry_cell_setting monoclinic
_symmetry_space_group_name_Hall '-P 2yn'
_symmetry_space_group_name_H-M 'P 1 21/n 1'
_atom_sites_solution_hydrogens geom
_atom_sites_solution_primary direct
_atom_sites_solution_secondary difmap
_audit_creation_method SHELXL-97
_cell_angle_alpha 90.00
_cell_angle_beta 103.845(9)
_cell_angle_gamma 90.00
_cell_formula_units_Z 2
_cell_length_a 9.816(4)
_cell_length_b 10.545(5)
_cell_length_c 17.265(7)
_cell_measurement_temperature 233(2)
_cell_volume 1735.2(13)
_computing_structure_refinement 'SHELXL-97 (Sheldrick, 2008)'
_computing_structure_solution 'SHELXS-97 (Sheldrick, 2008)'
_diffrn_ambient_temperature 233(2)
_diffrn_measured_fraction_theta_full 0.998
_diffrn_measured_fraction_theta_max 0.998
_diffrn_radiation_monochromator graphite
_diffrn_radiation_source 'fine-focus sealed tube'
_diffrn_radiation_type MoK\a
_diffrn_radiation_wavelength 0.71073
_diffrn_reflns_av_R_equivalents 0.0764
_diffrn_reflns_av_sigmaI/netI 0.0835
_diffrn_reflns_limit_h_max 11
_diffrn_reflns_limit_h_min -11
_diffrn_reflns_limit_k_max 12
_diffrn_reflns_limit_k_min -11
_diffrn_reflns_limit_l_max 20
_diffrn_reflns_limit_l_min -12
_diffrn_reflns_number 9486
_diffrn_reflns_theta_full 25.05
_diffrn_reflns_theta_max 25.05
_diffrn_reflns_theta_min 2.19
_exptl_absorpt_coefficient_mu 0.060
_exptl_absorpt_correction_T_max 0.9880
_exptl_absorpt_correction_T_min 0.9821
_exptl_absorpt_correction_type multi-scan
_exptl_absorpt_process_details sadabs
_exptl_crystal_density_diffrn 1.019
_exptl_crystal_density_method 'not measured'
_exptl_crystal_F_000 584
_exptl_crystal_size_max 0.30
_exptl_crystal_size_mid 0.20
_exptl_crystal_size_min 0.20
_refine_diff_density_max 0.180
_refine_diff_density_min -0.159
_refine_diff_density_rms 0.035
_refine_ls_extinction_coef 0.021(5)
_refine_ls_extinction_expression Fc^*^=kFc[1+0.001xFc^2^\l^3^/sin(2\q)]^-1/4^
_refine_ls_extinction_method SHELXL
_refine_ls_goodness_of_fit_ref 1.010
_refine_ls_hydrogen_treatment constr
_refine_ls_matrix_type full
_refine_ls_number_parameters 207
_refine_ls_number_reflns 3063
_refine_ls_number_restraints 73
_refine_ls_restrained_S_all 1.003
_refine_ls_R_factor_all 0.1017
_refine_ls_R_factor_gt 0.0603
_refine_ls_shift/su_max 0.000
_refine_ls_shift/su_mean 0.000
_refine_ls_structure_factor_coef Fsqd
_refine_ls_weighting_details 'calc w=1/[\s^2^(Fo^2^)+(0.0775P)^2^+0.3358P] where P=(Fo^2^+2Fc^2^)/3'
_refine_ls_weighting_scheme calc
_refine_ls_wR_factor_gt 0.1558
_refine_ls_wR_factor_ref 0.1834
_reflns_number_gt 1906
_reflns_number_total 3063
_reflns_threshold_expression >2sigma(I)
_cod_data_source_file om4006609_si_002.cif
_cod_data_source_block 4
_cod_original_sg_symbol_H-M P2(1)/n
_cod_database_code 4081386

loop_
_symmetry_equiv_pos_as_xyz
'x, y, z'
'-x+1/2, y+1/2, -z+1/2'
'-x, -y, -z'
'x-1/2, -y-1/2, z-1/2'

loop_
_atom_site_label
_atom_site_type_symbol
_atom_site_fract_x
_atom_site_fract_y
_atom_site_fract_z
_atom_site_U_iso_or_equiv
_atom_site_adp_type
_atom_site_occupancy
_atom_site_symmetry_multiplicity
_atom_site_calc_flag
_atom_site_refinement_flags
_atom_site_disorder_assembly
_atom_site_disorder_group
Li1 Li 0.8764(4) 0.8248(3) 0.0950(2) 0.0461(9) Uani 1 1 d . A 1
Li2 Li 1.1249(4) 0.8922(4) 0.0228(2) 0.0508(9) Uani 1 1 d . . 1
N1 N 1.07582(17) 0.89217(17) 0.12410(9) 0.0437(5) Uani 1 1 d . A 1
N2 N 0.80763(17) 1.00381(17) 0.07112(10) 0.0466(5) Uani 1 1 d . . 1
N3 N 0.7870(2) 0.7328(2) 0.18193(13) 0.0667(7) Uani 1 1 d . A 1
N4 N 0.7529(2) 0.6924(2) 0.01267(12) 0.0623(6) Uani 1 1 d . A 1
C1 C 0.7033(2) 1.0877(2) 0.03832(14) 0.0541(6) Uani 1 1 d U . 1
H1 H 0.6062 1.0628 0.0115 0.065 Uiso 1 1 calc R . 1
C2 C 0.7474(3) 1.2108(2) 0.05321(14) 0.0574(7) Uani 1 1 d U . 1
H2 H 0.6904 1.2885 0.0387 0.069 Uiso 1 1 calc R . 1
C3 C 0.8858(3) 1.2040(2) 0.09794(14) 0.0542(6) Uani 1 1 d U . 1
H3 H 0.9465 1.2763 0.1208 0.065 Uiso 1 1 calc R . 1
C4 C 0.9192(2) 1.0762(2) 0.10885(12) 0.0436(6) Uani 1 1 d U . 1
C5 C 1.0485(2) 1.0137(2) 0.15718(12) 0.0501(6) Uani 1 1 d U A 1
H5A H 1.1291 1.0698 0.1598 0.060 Uiso 1 1 calc R A 1
H5B H 1.0382 1.0010 0.2117 0.060 Uiso 1 1 calc R A 1
C6 C 1.1815(2) 0.8218(3) 0.18185(14) 0.0596(7) Uani 1 1 d U A 1
H6 H 1.1491 0.8161 0.2318 0.072 Uiso 1 1 calc R A 1
C7 C 1.3263(3) 0.8834(3) 0.20193(18) 0.0893(10) Uani 1 1 d U A 1
H7A H 1.3628 0.8864 0.1545 0.134 Uiso 1 1 calc R A 1
H7B H 1.3892 0.8342 0.2428 0.134 Uiso 1 1 calc R A 1
H7C H 1.3192 0.9690 0.2213 0.134 Uiso 1 1 calc R A 1
C8 C 1.1908(3) 0.6888(3) 0.15171(16) 0.0779(9) Uani 1 1 d U A 1
H8A H 1.0991 0.6490 0.1417 0.117 Uiso 1 1 calc R A 1
H8B H 1.2569 0.6402 0.1914 0.117 Uiso 1 1 calc R A 1
H8C H 1.2224 0.6914 0.1026 0.117 Uiso 1 1 calc R A 1
C11 C 0.8786(4) 0.6687(4) 0.2492(2) 0.1059(12) Uani 1 1 d . A 1
H11A H 0.8229 0.6338 0.2835 0.159 Uiso 1 1 calc R A 1
H11B H 0.9458 0.7289 0.2791 0.159 Uiso 1 1 calc R A 1
H11C H 0.9282 0.6008 0.2298 0.159 Uiso 1 1 calc R A 1
C12 C 0.7191(5) 0.8363(4) 0.2135(3) 0.150(2) Uani 1 1 d . A 1
H12A H 0.6590 0.8022 0.2457 0.225 Uiso 1 1 calc R A 1
H12B H 0.6630 0.8852 0.1698 0.225 Uiso 1 1 calc R A 1
H12C H 0.7898 0.8906 0.2463 0.225 Uiso 1 1 calc R A 1
C13 C 0.8293(4) 0.5874(4) -0.0097(3) 0.1278(15) Uani 1 1 d . A 1
H13A H 0.8869 0.5485 0.0378 0.192 Uiso 1 1 calc R A 1
H13B H 0.8888 0.6178 -0.0433 0.192 Uiso 1 1 calc R A 1
H13C H 0.7637 0.5253 -0.0388 0.192 Uiso 1 1 calc R A 1
C14 C 0.6785(4) 0.7579(4) -0.0595(2) 0.1210(14) Uani 1 1 d . A 1
H14A H 0.6167 0.6988 -0.0941 0.181 Uiso 1 1 calc R A 1
H14B H 0.7457 0.7918 -0.0870 0.181 Uiso 1 1 calc R A 1
H14C H 0.6236 0.8267 -0.0453 0.181 Uiso 1 1 calc R A 1
C9A C 0.6991(9) 0.6332(11) 0.1381(4) 0.103(3) Uani 0.753(14) 1 d PU A 1
H9A1 H 0.6194 0.6197 0.1621 0.123 Uiso 0.753(14) 1 calc PR A 1
H9A2 H 0.7534 0.5543 0.1439 0.123 Uiso 0.753(14) 1 calc PR A 1
C10A C 0.6450(8) 0.6596(10) 0.0523(4) 0.103(3) Uani 0.753(14) 1 d PU A 1
H10A H 0.5950 0.5846 0.0265 0.123 Uiso 0.753(14) 1 calc PR A 1
H10B H 0.5774 0.7295 0.0460 0.123 Uiso 0.753(14) 1 calc PR A 1
C10B C 0.696(2) 0.6032(18) 0.0744(15) 0.079(5) Uani 0.247(14) 1 d PDU A 2
C9B C 0.646(3) 0.702(2) 0.1280(17) 0.102(7) Uani 0.247(14) 1 d PDU A 2

loop_
_atom_site_aniso_label
_atom_site_aniso_U_11
_atom_site_aniso_U_22
_atom_site_aniso_U_33
_atom_site_aniso_U_23
_atom_site_aniso_U_13
_atom_site_aniso_U_12
Li1 0.046(2) 0.045(2) 0.047(2) 0.0005(16) 0.0116(16) -0.0016(16)
Li2 0.053(2) 0.059(3) 0.043(2) -0.0017(16) 0.0154(17) 0.0030(18)
N1 0.0422(10) 0.0539(12) 0.0327(10) -0.0009(8) 0.0043(8) 0.0040(8)
N2 0.0395(10) 0.0504(12) 0.0514(12) 0.0062(9) 0.0139(8) 0.0003(9)
N3 0.0731(15) 0.0738(16) 0.0611(14) 0.0096(11) 0.0320(12) 0.0000(12)
N4 0.0601(13) 0.0605(15) 0.0640(14) -0.0087(10) 0.0103(11) -0.0071(10)
C1 0.0433(13) 0.0575(17) 0.0656(16) 0.0093(12) 0.0215(11) 0.0061(11)
C2 0.0646(16) 0.0537(17) 0.0609(16) 0.0052(12) 0.0290(13) 0.0171(13)
C3 0.0729(17) 0.0450(15) 0.0505(14) -0.0103(10) 0.0263(13) -0.0014(12)
C4 0.0493(13) 0.0485(15) 0.0369(12) -0.0038(9) 0.0177(10) -0.0001(11)
C5 0.0533(14) 0.0604(16) 0.0359(12) -0.0061(10) 0.0093(10) -0.0065(11)
C6 0.0569(15) 0.079(2) 0.0397(13) 0.0060(12) 0.0058(11) 0.0106(13)
C7 0.0495(16) 0.129(3) 0.076(2) -0.0077(18) -0.0113(14) 0.0116(17)
C8 0.088(2) 0.077(2) 0.0648(18) 0.0218(14) 0.0110(15) 0.0291(17)
C11 0.116(3) 0.122(3) 0.084(2) 0.039(2) 0.032(2) 0.005(2)
C12 0.218(5) 0.130(4) 0.157(4) 0.054(3) 0.151(4) 0.072(3)
C13 0.137(3) 0.085(3) 0.160(4) -0.050(2) 0.032(3) 0.010(2)
C14 0.126(3) 0.107(3) 0.098(3) -0.001(2) -0.036(2) -0.010(2)
C9A 0.092(5) 0.130(7) 0.079(4) 0.035(4) 0.007(3) -0.057(4)
C10A 0.065(4) 0.148(7) 0.086(4) 0.016(4) 0.001(3) -0.045(4)
C10B 0.062(10) 0.076(11) 0.084(13) -0.008(8) -0.011(9) -0.030(7)
C9B 0.097(13) 0.115(15) 0.103(14) 0.010(12) 0.039(10) -0.035(10)

loop_
_atom_type_symbol
_atom_type_description
_atom_type_scat_dispersion_real
_atom_type_scat_dispersion_imag
_atom_type_scat_source
C C 0.0033 0.0016 'International Tables Vol C Tables 4.2.6.8 and 6.1.1.4'
H H 0.0000 0.0000 'International Tables Vol C Tables 4.2.6.8 and 6.1.1.4'
Li Li -0.0003 0.0001 'International Tables Vol C Tables 4.2.6.8 and 6.1.1.4'
N N 0.0061 0.0033 'International Tables Vol C Tables 4.2.6.8 and 6.1.1.4'

loop_
_geom_angle_atom_site_label_1
_geom_angle_atom_site_label_2
_geom_angle_atom_site_label_3
_geom_angle
_geom_angle_site_symmetry_1
_geom_angle_site_symmetry_3
N2 Li1 N1 88.79(16) . .
N2 Li1 N3 113.22(17) . .
N1 Li1 N3 121.17(19) . .
N2 Li1 N4 111.40(18) . .
N1 Li1 N4 138.56(19) . .
N3 Li1 N4 84.73(16) . .
N1 Li2 N2 149.4(2) . 3_775
N1 Li2 C1 145.4(2) . 3_775
N2 Li2 C1 36.35(9) 3_775 3_775
N1 Li2 C4 153.6(2) . 3_775
N2 Li2 C4 35.96(9) 3_775 3_775
C1 Li2 C4 58.86(12) 3_775 3_775
N1 Li2 C2 144.2(2) . 3_775
N2 Li2 C2 60.64(12) 3_775 3_775
C1 Li2 C2 35.50(10) 3_775 3_775
C4 Li2 C2 59.22(12) 3_775 3_775
N1 Li2 C3 149.2(2) . 3_775
N2 Li2 C3 60.33(12) 3_775 3_775
C1 Li2 C3 58.82(12) 3_775 3_775
C4 Li2 C3 35.65(10) 3_775 3_775
C2 Li2 C3 35.38(10) 3_775 3_775
N1 Li2 Li2 83.28(15) . 3_775
N2 Li2 Li2 79.46(16) 3_775 3_775
C1 Li2 Li2 115.5(2) 3_775 3_775
C4 Li2 Li2 72.69(15) 3_775 3_775
C2 Li2 Li2 131.8(2) 3_775 3_775
C3 Li2 Li2 102.58(18) 3_775 3_775
C5 N1 C6 110.34(18) . .
C5 N1 Li2 117.86(18) . .
C6 N1 Li2 109.28(17) . .
C5 N1 Li1 98.54(16) . .
C6 N1 Li1 118.51(18) . .
Li2 N1 Li1 102.23(17) . .
C4 N2 C1 105.74(19) . .
C4 N2 Li1 103.58(17) . .
C1 N2 Li1 150.61(19) . .
C4 N2 Li2 73.90(15) . 3_775
C1 N2 Li2 72.46(15) . 3_775
Li1 N2 Li2 118.41(16) . 3_775
C9A N3 C11 104.9(4) . .
C9A N3 C12 118.1(6) . .
C11 N3 C12 107.5(3) . .
C9A N3 Li1 104.7(3) . .
C11 N3 Li1 119.4(2) . .
C12 N3 Li1 103.0(2) . .
C10A N4 C13 115.8(5) . .
C10A N4 C14 104.2(4) . .
C13 N4 C14 108.7(3) . .
C10A N4 Li1 101.8(3) . .
C13 N4 Li1 115.4(2) . .
C14 N4 Li1 110.2(2) . .
N2 C1 C2 111.2(2) . .
N2 C1 Li2 71.19(15) . 3_775
C2 C1 Li2 75.82(17) . 3_775
N2 C1 H1 124.3 . .
C2 C1 H1 124.3 . .
Li2 C1 H1 124.3 3_775 .
C1 C2 C3 106.0(2) . .
C1 C2 Li2 68.68(16) . 3_775
C3 C2 Li2 72.47(16) . 3_775
C1 C2 H2 126.9 . .
C3 C2 H2 126.9 . .
Li2 C2 H2 126.9 3_775 .
C4 C3 C2 107.0(2) . .
C4 C3 Li2 69.71(15) . 3_775
C2 C3 Li2 72.15(16) . 3_775
C4 C3 H3 126.4 . .
C2 C3 H3 126.4 . .
Li2 C3 H3 126.4 3_775 .
N2 C4 C3 110.0(2) . .
N2 C4 C5 119.8(2) . .
C3 C4 C5 130.1(2) . .
N2 C4 Li2 70.14(15) . 3_775
C3 C4 Li2 74.64(16) . 3_775
C5 C4 Li2 124.44(16) . 3_775
N1 C5 C4 112.38(18) . .
N1 C5 H5A 109.1 . .
C4 C5 H5A 109.1 . .
N1 C5 H5B 109.1 . .
C4 C5 H5B 109.1 . .
H5A C5 H5B 107.9 . .
N1 C6 C8 109.3(2) . .
N1 C6 C7 114.2(2) . .
C8 C6 C7 110.1(2) . .
N1 C6 H6 107.7 . .
C8 C6 H6 107.7 . .
C7 C6 H6 107.7 . .
N3 C9A C10A 114.4(7) . .
N3 C9A H9A1 108.7 . .
C10A C9A H9A1 108.7 . .
N3 C9A H9A2 108.7 . .
C10A C9A H9A2 108.7 . .
H9A1 C9A H9A2 107.6 . .
N4 C10A C9A 113.2(7) . .
N4 C10A H10A 108.9 . .
C9A C10A H10A 108.9 . .
N4 C10A H10B 108.9 . .
C9A C10A H10B 108.9 . .
H10A C10A H10B 107.7 . .

loop_
_geom_bond_atom_site_label_1
_geom_bond_atom_site_label_2
_geom_bond_distance
_geom_bond_site_symmetry_2
Li1 N2 2.014(4) .
Li1 N1 2.029(4) .
Li1 N3 2.143(4) .
Li1 N4 2.149(4) .
Li2 N1 1.923(4) .
Li2 N2 2.187(4) 3_775
Li2 C1 2.203(4) 3_775
Li2 C4 2.234(4) 3_775
Li2 C2 2.293(4) 3_775
Li2 C3 2.297(4) 3_775
Li2 Li2 3.299(8) 3_775
N1 C5 1.454(3) .
N1 C6 1.458(3) .
N2 C4 1.366(3) .
N2 C1 1.370(3) .
N2 Li2 2.187(4) 3_775
N3 C9A 1.451(9) .
N3 C11 1.453(4) .
N3 C12 1.452(4) .
N4 C10A 1.434(7) .
N4 C13 1.441(4) .
N4 C14 1.458(4) .
C1 C2 1.373(3) .
C1 Li2 2.203(4) 3_775
C1 H1 0.9900 .
C2 C3 1.395(3) .
C2 Li2 2.293(4) 3_775
C2 H2 0.9900 .
C3 C4 1.389(3) .
C3 Li2 2.297(4) 3_775
C3 H3 0.9900 .
C4 C5 1.495(3) .
C4 Li2 2.234(4) 3_775
C5 H5A 0.9800 .
C5 H5B 0.9800 .
C6 C8 1.507(4) .
C6 C7 1.526(4) .
C6 H6 0.9900 .
C7 H7A 0.9700 .
C7 H7B 0.9700 .
C7 H7C 0.9700 .
C8 H8A 0.9700 .
C8 H8B 0.9700 .
C8 H8C 0.9700 .
C11 H11A 0.9700 .
C11 H11B 0.9700 .
C11 H11C 0.9700 .
C12 H12A 0.9700 .
C12 H12B 0.9700 .
C12 H12C 0.9700 .
C13 H13A 0.9700 .
C13 H13B 0.9700 .
C13 H13C 0.9700 .
C14 H14A 0.9700 .
C14 H14B 0.9700 .
C14 H14C 0.9700 .
C9A C10A 1.476(9) .
C9A H9A1 0.9800 .
C9A H9A2 0.9800 .
C10A H10A 0.9800 .
C10A H10B 0.9800 .
C10B C9B 1.549(19) .
